data_4333034
loop_
_publ_author_name
'Li, Bing'
'Gu, Wen'
'Zhang, Li-Zhi'
'Qu, Jie'
'Ma, Zhen-Ping'
'Liu, Xin'
'Liao, Dai-Zheng'

_publ_section_title
;
 [Ln2(C2O4)2(pyzc)2(H2O)2]n[Ln = Pr (1), Er (2)]:&#x00A0; Novel
 Two-Dimensional Lanthanide Coordination Polymers with
 2-Pyrazinecarboxylate and Oxalate
;
_journal_issue 26
_journal_name_full 'Inorganic Chemistry'
_journal_page_first 10425
_journal_page_last 10427
_journal_paper_doi 10.1021/ic061287p
_journal_volume 45
_journal_year 2006
_chemical_formula_sum 'C14 H14 N4 O16 Pr2'
_chemical_formula_weight 776.11
_chemical_name_systematic
; 
 ? 
;
_space_group_IT_number 2
_symmetry_cell_setting triclinic
_symmetry_space_group_name_Hall '-P 1'
_symmetry_space_group_name_H-M 'P -1'
_atom_sites_solution_hydrogens geom
_atom_sites_solution_primary direct
_atom_sites_solution_secondary difmap
_audit_creation_method SHELXL-97
_cell_angle_alpha 115.540(2)
_cell_angle_beta 101.868(2)
_cell_angle_gamma 96.133(2)
_cell_formula_units_Z 1
_cell_length_a 7.9905(12)
_cell_length_b 8.6809(13)
_cell_length_c 8.7788(13)
_cell_measurement_reflns_used 2563
_cell_measurement_temperature 294(2)
_cell_measurement_theta_max 0.00
_cell_measurement_theta_min 0.00
_cell_volume 524.35(14)
_computing_cell_refinement 'Bruker SMART'
_computing_data_collection 'Bruker SMART'
_computing_data_reduction 'Bruker SAINT'
_computing_molecular_graphics 'Bruker SHELXTL'
_computing_publication_material 'Bruker SHELXTL'
_computing_structure_refinement 'SHELXL-97 (Sheldrick, 1997)'
_computing_structure_solution 'SHELXS-97 (Sheldrick, 1990)'
_diffrn_ambient_temperature 294(2)
_diffrn_measured_fraction_theta_full 0.992
_diffrn_measured_fraction_theta_max 0.992
_diffrn_measurement_device_type 'CCD area detector'
_diffrn_measurement_method 'phi and omega scans'
_diffrn_radiation_monochromator graphite
_diffrn_radiation_source 'fine-focus sealed tube'
_diffrn_radiation_type MoK\a
_diffrn_radiation_wavelength 0.71073
_diffrn_reflns_av_R_equivalents 0.0232
_diffrn_reflns_av_sigmaI/netI 0.0393
_diffrn_reflns_limit_h_max 9
_diffrn_reflns_limit_h_min -4
_diffrn_reflns_limit_k_max 10
_diffrn_reflns_limit_k_min -10
_diffrn_reflns_limit_l_max 9
_diffrn_reflns_limit_l_min -10
_diffrn_reflns_number 2683
_diffrn_reflns_theta_full 25.00
_diffrn_reflns_theta_max 25.00
_diffrn_reflns_theta_min 2.67
_exptl_absorpt_coefficient_mu 4.685
_exptl_absorpt_correction_T_max 0.392
_exptl_absorpt_correction_T_min 0.250
_exptl_absorpt_correction_type multi-scan
_exptl_absorpt_process_details sadabs
_exptl_crystal_density_diffrn 2.458
_exptl_crystal_density_meas ?
_exptl_crystal_density_method 'not measured'
_exptl_crystal_F_000 372
_exptl_crystal_size_max 0.36
_exptl_crystal_size_mid 0.24
_exptl_crystal_size_min 0.20
_refine_diff_density_max 1.584
_refine_diff_density_min -1.108
_refine_diff_density_rms 0.156
_refine_ls_extinction_coef 0.071(3)
_refine_ls_extinction_expression Fc^*^=kFc[1+0.001xFc^2^\l^3^/sin(2\q)]^-1/4^
_refine_ls_extinction_method SHELXL
_refine_ls_goodness_of_fit_ref 1.073
_refine_ls_hydrogen_treatment mixed
_refine_ls_matrix_type full
_refine_ls_number_parameters 176
_refine_ls_number_reflns 1846
_refine_ls_number_restraints 6
_refine_ls_restrained_S_all 1.071
_refine_ls_R_factor_all 0.0268
_refine_ls_R_factor_gt 0.0259
_refine_ls_shift/su_max 0.002
_refine_ls_shift/su_mean 0.000
_refine_ls_structure_factor_coef Fsqd
_refine_ls_weighting_details 'calc w=1/[\s^2^(Fo^2^)+(0.0410P)^2^+0.2799P] where P=(Fo^2^+2Fc^2^)/3'
_refine_ls_weighting_scheme calc
_refine_ls_wR_factor_gt 0.0653
_refine_ls_wR_factor_ref 0.0660
_reflns_number_gt 1786
_reflns_number_total 1846
_reflns_threshold_expression >2sigma(I)
_cod_data_source_file ic061287psup1.cif
_cod_data_source_block 050923c
_cod_depositor_comments
;
The following automatic conversions were performed:

'_symmetry_cell_setting' value 'Triclinic' changed to 'triclinic'
according to /home/saulius/struct/CIF-dictionaries/cif_core.dic
dictionary named 'cif_core.dic' version 2.4.2 from 2011-04-26.

Automatic conversion script
Id: cif_fix_values 1891 2012-01-12 08:04:46Z andrius 

The following automatic conversions were performed:

'_exptl_crystal_density_meas' value 'NONE' was changed to '?' - the
value is perceived as not measured.

Automatic conversion script
Id: cif_fix_values 3008 2015-01-20 13:52:24Z robertas 
;
_cod_original_sg_symbol_H-M P-1
_cod_database_code 4333034

loop_
_symmetry_equiv_pos_as_xyz
'x, y, z'
'-x, -y, -z'

loop_
_atom_site_label
_atom_site_type_symbol
_atom_site_fract_x
_atom_site_fract_y
_atom_site_fract_z
_atom_site_U_iso_or_equiv
_atom_site_adp_type
_atom_site_occupancy
_atom_site_symmetry_multiplicity
_atom_site_calc_flag
_atom_site_refinement_flags
Pr1 Pr 0.16073(2) 0.91398(2) 0.17613(2) 0.01198(15) Uani 1 1 d .
O1 O 0.1059(4) 0.9612(4) -0.0970(4) 0.0182(6) Uani 1 1 d .
O2 O 0.0046(4) 0.8238(4) -0.3870(4) 0.0257(7) Uani 1 1 d .
N1 N 0.3077(5) 0.7381(5) -0.0955(5) 0.0178(8) Uani 1 1 d .
N2 N 0.3455(5) 0.4834(5) -0.4092(5) 0.0227(8) Uani 1 1 d .
C1 C 0.1032(6) 0.8426(5) -0.2486(5) 0.0165(9) Uani 1 1 d .
C2 C 0.2232(6) 0.7207(6) -0.2519(6) 0.0173(9) Uani 1 1 d .
C3 C 0.2417(7) 0.5950(6) -0.4080(6) 0.0242(10) Uani 1 1 d .
H3 H 0.1809 0.5880 -0.5140 0.029 Uiso 1 1 calc R
C4 C 0.4346(6) 0.5045(6) -0.2533(6) 0.0238(10) Uani 1 1 d .
H4 H 0.5118 0.4326 -0.2489 0.029 Uiso 1 1 calc R
C5 C 0.4161(7) 0.6298(6) -0.0980(6) 0.0243(10) Uani 1 1 d .
H5 H 0.4807 0.6394 0.0080 0.029 Uiso 1 1 calc R
O3 O 0.2858(4) 1.0218(4) 0.5002(4) 0.0228(7) Uani 1 1 d .
O4 O 0.5153(4) 1.0695(4) 0.7217(4) 0.0231(7) Uani 1 1 d .
C6 C 0.4432(5) 1.0261(5) 0.5644(5) 0.0158(8) Uani 1 1 d .
O5 O 0.1904(4) 0.6282(4) 0.1718(4) 0.0198(6) Uani 1 1 d .
O6 O 0.0579(4) 0.3501(4) 0.0738(4) 0.0180(6) Uani 1 1 d .
C7 C 0.0713(5) 0.4932(5) 0.0708(5) 0.0149(8) Uani 1 1 d .
O7 O -0.0753(5) 0.8025(5) 0.2866(4) 0.0237(7) Uani 1 1 d D
H7A H -0.168(4) 0.841(7) 0.295(6) 0.035 Uiso 1 1 d D
H7B H -0.021(6) 0.789(7) 0.373(4) 0.035 Uiso 1 1 d D
O8 O 0.2982(4) 1.2172(4) 0.2507(4) 0.0210(7) Uani 1 1 d D
H8A H 0.361(6) 1.283(5) 0.355(3) 0.032 Uiso 1 1 d D
H8B H 0.269(7) 1.264(5) 0.185(5) 0.032 Uiso 1 1 d D

loop_
_atom_site_aniso_label
_atom_site_aniso_U_11
_atom_site_aniso_U_22
_atom_site_aniso_U_33
_atom_site_aniso_U_23
_atom_site_aniso_U_13
_atom_site_aniso_U_12
Pr1 0.01208(19) 0.01344(19) 0.01030(18) 0.00582(12) 0.00117(11) 0.00492(10)
O1 0.0244(16) 0.0200(15) 0.0163(14) 0.0102(12) 0.0107(13) 0.0121(13)
O2 0.0241(17) 0.0387(19) 0.0185(15) 0.0178(15) 0.0016(14) 0.0123(15)
N1 0.0192(19) 0.0222(18) 0.0163(17) 0.0098(15) 0.0080(15) 0.0110(15)
N2 0.025(2) 0.0195(18) 0.0226(19) 0.0067(16) 0.0105(17) 0.0090(16)
C1 0.017(2) 0.022(2) 0.016(2) 0.0116(17) 0.0065(17) 0.0073(17)
C2 0.018(2) 0.023(2) 0.016(2) 0.0112(18) 0.0064(17) 0.0066(17)
C3 0.025(2) 0.029(2) 0.016(2) 0.008(2) 0.0039(19) 0.011(2)
C4 0.024(2) 0.025(2) 0.030(3) 0.015(2) 0.011(2) 0.0154(19)
C5 0.031(3) 0.030(2) 0.019(2) 0.015(2) 0.007(2) 0.016(2)
O3 0.0130(15) 0.0396(19) 0.0142(14) 0.0107(14) 0.0018(12) 0.0112(14)
O4 0.0177(16) 0.0373(18) 0.0145(15) 0.0114(14) 0.0041(13) 0.0106(14)
C6 0.016(2) 0.016(2) 0.014(2) 0.0059(16) 0.0027(18) 0.0047(16)
O5 0.0178(15) 0.0153(15) 0.0221(15) 0.0088(13) -0.0025(13) 0.0026(12)
O6 0.0214(16) 0.0165(14) 0.0167(14) 0.0091(12) 0.0023(13) 0.0060(12)
C7 0.015(2) 0.017(2) 0.0130(19) 0.0053(17) 0.0065(18) 0.0081(17)
O7 0.0231(18) 0.0326(18) 0.0198(16) 0.0134(15) 0.0097(14) 0.0109(15)
O8 0.0234(17) 0.0184(15) 0.0162(15) 0.0056(13) 0.0024(13) 0.0019(13)

loop_
_atom_type_symbol
_atom_type_description
_atom_type_scat_dispersion_real
_atom_type_scat_dispersion_imag
_atom_type_scat_source
C C 0.0033 0.0016 'International Tables Vol C Tables 4.2.6.8 and 6.1.1.4'
H H 0.0000 0.0000 'International Tables Vol C Tables 4.2.6.8 and 6.1.1.4'
N N 0.0061 0.0033 'International Tables Vol C Tables 4.2.6.8 and 6.1.1.4'
O O 0.0106 0.0060 'International Tables Vol C Tables 4.2.6.8 and 6.1.1.4'
Pr Pr -0.2180 2.8214 'International Tables Vol C Tables 4.2.6.8 and 6.1.1.4'

loop_
_geom_angle_atom_site_label_1
_geom_angle_atom_site_label_2
_geom_angle_atom_site_label_3
_geom_angle
_geom_angle_site_symmetry_1
_geom_angle_site_symmetry_3
O8 Pr1 O5 149.44(11) . .
O8 Pr1 O3 82.98(10) . .
O5 Pr1 O3 81.06(10) . .
O8 Pr1 O6 139.55(10) . 2_565
O5 Pr1 O6 65.04(9) . 2_565
O3 Pr1 O6 135.89(10) . 2_565
O8 Pr1 O4 76.59(11) . 2_676
O5 Pr1 O4 73.02(10) . 2_676
O3 Pr1 O4 64.18(9) . 2_676
O6 Pr1 O4 124.92(10) 2_565 2_676
O8 Pr1 O1 68.71(10) . .
O5 Pr1 O1 124.17(9) . .
O3 Pr1 O1 151.68(11) . .
O6 Pr1 O1 71.82(9) 2_565 .
O4 Pr1 O1 107.86(10) 2_676 .
O8 Pr1 O7 130.38(11) . .
O5 Pr1 O7 68.08(11) . .
O3 Pr1 O7 72.32(10) . .
O6 Pr1 O7 69.35(10) 2_565 .
O4 Pr1 O7 124.83(11) 2_676 .
O1 Pr1 O7 126.03(10) . .
O8 Pr1 O1 76.95(10) . 2_575
O5 Pr1 O1 133.49(10) . 2_575
O3 Pr1 O1 114.04(9) . 2_575
O6 Pr1 O1 76.11(9) 2_565 2_575
O4 Pr1 O1 153.48(10) 2_676 2_575
O1 Pr1 O1 60.07(11) . 2_575
O7 Pr1 O1 75.17(10) . 2_575
O8 Pr1 N1 97.64(11) . .
O5 Pr1 N1 72.87(10) . .
O3 Pr1 N1 128.42(10) . .
O6 Pr1 N1 68.71(10) 2_565 .
O4 Pr1 N1 65.91(10) 2_676 .
O1 Pr1 N1 59.20(10) . .
O7 Pr1 N1 131.47(11) . .
O1 Pr1 N1 116.27(10) 2_575 .
O8 Pr1 O2 66.43(10) . 2_575
O5 Pr1 O2 128.66(9) . 2_575
O3 Pr1 O2 67.16(9) . 2_575
O6 Pr1 O2 112.75(10) 2_565 2_575
O4 Pr1 O2 121.14(10) 2_676 2_575
O1 Pr1 O2 99.49(9) . 2_575
O7 Pr1 O2 64.44(10) . 2_575
O1 Pr1 O2 47.13(9) 2_575 2_575
N1 Pr1 O2 157.84(10) . 2_575
C1 O1 Pr1 122.8(2) . .
C1 O1 Pr1 101.3(2) . 2_575
Pr1 O1 Pr1 119.93(11) . 2_575
C1 O2 Pr1 88.1(3) . 2_575
C2 N1 C5 115.9(4) . .
C2 N1 Pr1 114.8(3) . .
C5 N1 Pr1 126.3(3) . .
C4 N2 C3 116.6(4) . .
O2 C1 O1 123.0(4) . .
O2 C1 C2 120.5(4) . .
O1 C1 C2 116.4(4) . .
N1 C2 C3 122.3(4) . .
N1 C2 C1 115.8(4) . .
C3 C2 C1 121.9(4) . .
N2 C3 C2 121.3(4) . .
N2 C3 H3 119.4 . .
C2 C3 H3 119.4 . .
N2 C4 C5 122.0(4) . .
N2 C4 H4 119.0 . .
C5 C4 H4 119.0 . .
N1 C5 C4 121.9(4) . .
N1 C5 H5 119.1 . .
C4 C5 H5 119.1 . .
C6 O3 Pr1 121.3(3) . .
C6 O4 Pr1 120.5(3) . 2_676
O4 C6 O3 126.2(4) . .
O4 C6 C6 117.5(4) . 2_676
O3 C6 C6 116.3(4) . 2_676
C7 O5 Pr1 119.7(3) . .
C7 O6 Pr1 119.2(3) . 2_565
O6 C7 O5 125.8(4) . .
O6 C7 C7 117.4(4) . 2_565
O5 C7 C7 116.8(4) . 2_565
Pr1 O7 H7A 124(3) . .
Pr1 O7 H7B 107(3) . .
H7A O7 H7B 116(2) . .
Pr1 O8 H8A 118(3) . .
Pr1 O8 H8B 123(3) . .
H8A O8 H8B 118(2) . .

loop_
_geom_bond_atom_site_label_1
_geom_bond_atom_site_label_2
_geom_bond_distance
_geom_bond_site_symmetry_2
Pr1 O8 2.483(3) .
Pr1 O5 2.502(3) .
Pr1 O3 2.511(3) .
Pr1 O6 2.520(3) 2_565
Pr1 O4 2.526(3) 2_676
Pr1 O1 2.562(3) .
Pr1 O7 2.570(3) .
Pr1 O1 2.594(3) 2_575
Pr1 N1 2.791(3) .
Pr1 O2 2.893(3) 2_575
O1 C1 1.278(5) .
O1 Pr1 2.594(3) 2_575
O2 C1 1.237(5) .
O2 Pr1 2.893(3) 2_575
N1 C2 1.335(6) .
N1 C5 1.341(6) .
N2 C4 1.330(6) .
N2 C3 1.339(6) .
C1 C2 1.498(6) .
C2 C3 1.385(6) .
C3 H3 0.9300 .
C4 C5 1.379(6) .
C4 H4 0.9300 .
C5 H5 0.9300 .
O3 C6 1.257(5) .
O4 C6 1.249(5) .
O4 Pr1 2.526(3) 2_676
C6 C6 1.542(8) 2_676
O5 C7 1.258(5) .
O6 C7 1.248(5) .
O6 Pr1 2.520(3) 2_565
C7 C7 1.558(8) 2_565
O7 H7A 0.850(10) .
O7 H7B 0.852(10) .
O8 H8A 0.845(10) .
O8 H8B 0.848(10) .

loop_
_geom_hbond_atom_site_label_D
_geom_hbond_atom_site_label_H
_geom_hbond_atom_site_label_A
_geom_hbond_distance_DH
_geom_hbond_distance_HA
_geom_hbond_distance_DA
_geom_hbond_angle_DHA
_geom_hbond_site_symmetry_A
O7 H7A O3 0.850(10) 2.15(3) 2.836(4) 138(4) 2_576
O7 H7B O2 0.852(10) 1.96(3) 2.724(4) 149(4) 1_556
O8 H8A N2 0.845(10) 2.09(4) 2.793(5) 140(5) 1_566
O8 H8B O6 0.848(10) 2.14(3) 2.868(4) 144(5) 1_565

loop_
_geom_torsion_atom_site_label_1
_geom_torsion_atom_site_label_2
_geom_torsion_atom_site_label_3
_geom_torsion_atom_site_label_4
_geom_torsion
_geom_torsion_site_symmetry_1
_geom_torsion_site_symmetry_4
O8 Pr1 O1 C1 143.4(3) . .
O5 Pr1 O1 C1 -5.0(4) . .
O3 Pr1 O1 C1 144.7(3) . .
O6 Pr1 O1 C1 -45.6(3) 2_565 .
O4 Pr1 O1 C1 76.2(3) 2_676 .
O7 Pr1 O1 C1 -91.4(3) . .
O1 Pr1 O1 C1 -129.7(4) 2_575 .
N1 Pr1 O1 C1 30.0(3) . .
O2 Pr1 O1 C1 -156.6(3) 2_575 .
O8 Pr1 O1 Pr1 -86.83(14) . 2_575
O5 Pr1 O1 Pr1 124.69(13) . 2_575
O3 Pr1 O1 Pr1 -85.6(2) . 2_575
O6 Pr1 O1 Pr1 84.12(14) 2_565 2_575
O4 Pr1 O1 Pr1 -154.06(13) 2_676 2_575
O7 Pr1 O1 Pr1 38.36(18) . 2_575
O1 Pr1 O1 Pr1 0.0 2_575 2_575
N1 Pr1 O1 Pr1 159.68(18) . 2_575
O2 Pr1 O1 Pr1 -26.84(14) 2_575 2_575
O8 Pr1 N1 C2 -83.1(3) . .
O5 Pr1 N1 C2 126.7(3) . .
O3 Pr1 N1 C2 -170.2(3) . .
O6 Pr1 N1 C2 57.4(3) 2_565 .
O4 Pr1 N1 C2 -154.7(3) 2_676 .
O1 Pr1 N1 C2 -23.6(3) . .
O7 Pr1 N1 C2 89.2(3) . .
O1 Pr1 N1 C2 -4.0(3) 2_575 .
O2 Pr1 N1 C2 -40.9(5) 2_575 .
O8 Pr1 N1 C5 117.5(4) . .
O5 Pr1 N1 C5 -32.7(4) . .
O3 Pr1 N1 C5 30.4(4) . .
O6 Pr1 N1 C5 -102.0(4) 2_565 .
O4 Pr1 N1 C5 46.0(4) 2_676 .
O1 Pr1 N1 C5 177.1(4) . .
O7 Pr1 N1 C5 -70.1(4) . .
O1 Pr1 N1 C5 -163.3(4) 2_575 .
O2 Pr1 N1 C5 159.8(3) 2_575 .
Pr1 O2 C1 O1 -6.9(4) 2_575 .
Pr1 O2 C1 C2 171.2(4) 2_575 .
Pr1 O1 C1 O2 145.0(3) . .
Pr1 O1 C1 O2 7.8(5) 2_575 .
Pr1 O1 C1 C2 -33.1(5) . .
Pr1 O1 C1 C2 -170.3(3) 2_575 .
C5 N1 C2 C3 2.0(6) . .
Pr1 N1 C2 C3 -159.6(4) . .
C5 N1 C2 C1 -179.6(4) . .
Pr1 N1 C2 C1 18.8(5) . .
O2 C1 C2 N1 -171.9(4) . .
O1 C1 C2 N1 6.3(6) . .
O2 C1 C2 C3 6.6(6) . .
O1 C1 C2 C3 -175.2(4) . .
C4 N2 C3 C2 -2.7(7) . .
N1 C2 C3 N2 0.4(7) . .
C1 C2 C3 N2 -177.9(4) . .
C3 N2 C4 C5 2.7(7) . .
C2 N1 C5 C4 -2.0(7) . .
Pr1 N1 C5 C4 157.2(3) . .
N2 C4 C5 N1 -0.4(8) . .
O8 Pr1 O3 C6 -82.5(3) . .
O5 Pr1 O3 C6 71.4(3) . .
O6 Pr1 O3 C6 110.5(3) 2_565 .
O4 Pr1 O3 C6 -4.0(3) 2_676 .
O1 Pr1 O3 C6 -83.7(4) . .
O7 Pr1 O3 C6 141.1(3) . .
O1 Pr1 O3 C6 -154.8(3) 2_575 .
N1 Pr1 O3 C6 11.7(4) . .
O2 Pr1 O3 C6 -149.8(3) 2_575 .
Pr1 O4 C6 O3 -176.2(3) 2_676 .
Pr1 O4 C6 C6 3.3(6) 2_676 2_676
Pr1 O3 C6 O4 -176.5(3) . .
Pr1 O3 C6 C6 4.0(6) . 2_676
O8 Pr1 O5 C7 -161.2(3) . .
O3 Pr1 O5 C7 139.4(3) . .
O6 Pr1 O5 C7 -11.6(3) 2_565 .
O4 Pr1 O5 C7 -155.0(3) 2_676 .
O1 Pr1 O5 C7 -54.6(3) . .
O7 Pr1 O5 C7 65.0(3) . .
O1 Pr1 O5 C7 24.6(3) 2_575 .
N1 Pr1 O5 C7 -85.6(3) . .
O2 Pr1 O5 C7 88.4(3) 2_575 .
Pr1 O6 C7 O5 -169.1(3) 2_565 .
Pr1 O6 C7 C7 10.7(6) 2_565 2_565
Pr1 O5 C7 O6 -169.1(3) . .
Pr1 O5 C7 C7 11.1(6) . 2_565
